data_7720588
loop_
_publ_author_name
'Pariyacheri Padikkal, Hrudya'
'Jeannin, Olivier'
'Rouzi&#xe8;res, Mathieu'
'Cl&#xe9;rac, Rodolphe'
'Jeon, Ie-Rang'
'Fourmigu&#xe9;, Marc'

_publ_section_title
;
 Chalcogen bond activation in cation radical salts of naphthalene
 <i>peri</i>-diselenides with <i>S</i> = 5/2 magnetic anions.
;
_journal_issue 14
_journal_name_full 'Dalton transactions (Cambridge, England : 2003)'
_journal_page_first 5511
_journal_page_last 5518
_journal_paper_doi 10.1039/d6dt00277c
_journal_volume 55
_journal_year 2026
_chemical_formula_moiety 'C12 H10 O2 Se2, Br4 Ga'
_chemical_formula_sum 'C12 H10 Br4 Ga O2 Se2'
_chemical_formula_weight 733.48
_chemical_name_systematic '(2,7-dimethoxynaphtalene peri-diselenide) tetrachlorogallate'
_space_group_IT_number 14
_space_group_name_Hall '-P 2yn'
_space_group_name_H-M_alt 'P 1 21/n 1'
_symmetry_cell_setting monoclinic
_symmetry_Int_Tables_number 14
_symmetry_space_group_name_Hall '-P 2yn'
_symmetry_space_group_name_H-M 'P 1 21/n 1'
_atom_sites_solution_hydrogens geom
_atom_sites_solution_primary dual
_audit_conform_dict_location ftp://ftp.iucr.org/pub/cif_core.dic
_audit_conform_dict_name cif_core.dic
_audit_conform_dict_version 2.4.3
_audit_creation_date 2025-02-14T17:32:24-00:00
_audit_creation_method 'WinGX routine CIF_UPDATE'
_audit_update_record
;
2025-10-23 deposited with the CCDC.	2026-03-05 downloaded from the CCDC.
;
_cell_angle_alpha 90
_cell_angle_beta 102.557(5)
_cell_angle_gamma 90
_cell_formula_units_Z 4
_cell_length_a 6.9210(9)
_cell_length_b 24.702(3)
_cell_length_c 10.9454(11)
_cell_measurement_reflns_used 3906
_cell_measurement_temperature 150(2)
_cell_measurement_theta_max 27.43
_cell_measurement_theta_min 2.52
_cell_measurement_wavelength 0.71073
_cell_volume 1826.5(4)
_computing_cell_refinement 'APEX3 (Bruker, 2015)'
_computing_data_collection 'Bruker APEX3 (Bruker, 2015)'
_computing_data_reduction 'SAINT (Bruker, 2014)'
_computing_molecular_graphics 'Ortep for Windows (Farrugia, 2012)'
_computing_publication_material 'WinGX publication routines (Farrugia, 2012)'
_computing_structure_refinement 'SHELXL-2019/2 (Sheldrick, 2019)'
_computing_structure_solution 'SHELXT-2014 (Sheldrick, 2014)'
_diffrn_ambient_temperature 150(2)
_diffrn_detector CMOS-PHOTON70
_diffrn_detector_area_resol_mean 7.39
_diffrn_measured_fraction_theta_full 0.995
_diffrn_measured_fraction_theta_max 0.989
_diffrn_measurement_device_type 'D8 VENTURE Bruker AXS'
_diffrn_measurement_method 'rotation images'
_diffrn_orient_matrix_UB_11 0.11523
_diffrn_orient_matrix_UB_12 0.022289
_diffrn_orient_matrix_UB_13 0.043388
_diffrn_orient_matrix_UB_21 -0.086777
_diffrn_orient_matrix_UB_22 0.032765
_diffrn_orient_matrix_UB_23 -0.008683
_diffrn_orient_matrix_UB_31 -0.033227
_diffrn_orient_matrix_UB_32 -0.008275
_diffrn_orient_matrix_UB_33 0.082482
_diffrn_radiation_monochromator 'multilayer monochromator'
_diffrn_radiation_probe x-ray
_diffrn_radiation_source 'Incoatec microfocus sealed tube'
_diffrn_radiation_type MoK\a
_diffrn_radiation_wavelength 0.71073
_diffrn_reflns_av_unetI/netI 0.0393
_diffrn_reflns_Laue_measured_fraction_full 0.995
_diffrn_reflns_Laue_measured_fraction_max 0.989
_diffrn_reflns_limit_h_max 8
_diffrn_reflns_limit_h_min -8
_diffrn_reflns_limit_k_max 32
_diffrn_reflns_limit_k_min 0
_diffrn_reflns_limit_l_max 14
_diffrn_reflns_limit_l_min 0
_diffrn_reflns_number 4155
_diffrn_reflns_point_group_measured_fraction_full 0.995
_diffrn_reflns_point_group_measured_fraction_max 0.989
_diffrn_reflns_theta_full 25.242
_diffrn_reflns_theta_max 27.487
_diffrn_reflns_theta_min 2.077
_diffrn_standards_number 0
_exptl_absorpt_coefficient_mu 14.241
_exptl_absorpt_correction_T_max 0.752
_exptl_absorpt_correction_T_min 0.430
_exptl_absorpt_correction_type multi-scan
_exptl_absorpt_process_details
;
  [Sheldrick, G.M. (2012). TWINABS Bruker AXS Inc., Madison, Wisconsin, USA]
;
_exptl_crystal_colour black
_exptl_crystal_density_diffrn 2.667
_exptl_crystal_density_method 'not measured'
_exptl_crystal_description prism
_exptl_crystal_F_000 1348
_exptl_crystal_recrystallization_method Electrocrystallization
_exptl_crystal_size_max 0.12
_exptl_crystal_size_mid 0.05
_exptl_crystal_size_min 0.02
_refine_diff_density_max 0.847
_refine_diff_density_min -0.772
_refine_diff_density_rms 0.166
_refine_ls_extinction_method none
_refine_ls_goodness_of_fit_ref 1.189
_refine_ls_hydrogen_treatment constr
_refine_ls_matrix_type full
_refine_ls_number_constraints 0
_refine_ls_number_parameters 193
_refine_ls_number_reflns 4155
_refine_ls_number_restraints 0
_refine_ls_restrained_S_all 1.189
_refine_ls_R_factor_all 0.045
_refine_ls_R_factor_gt 0.0385
_refine_ls_shift/su_max 0.001
_refine_ls_shift/su_mean 0
_refine_ls_structure_factor_coef Fsqd
_refine_ls_weighting_details 'w=1/[\s^2^(Fo^2^)+(0.0128P)^2^+8.1822P] where P=(Fo^2^+2Fc^2^)/3'
_refine_ls_weighting_scheme calc
_refine_ls_wR_factor_gt 0.0739
_refine_ls_wR_factor_ref 0.0756
_reflns_Friedel_coverage 0
_reflns_number_gt 3767
_reflns_number_total 4155
_reflns_threshold_expression 'I > 2\s(I)'
_cod_data_source_file d6dt00277c2.cif
_cod_data_source_block shelx_CCDC3
_cod_depositor_comments 'Adding full bibliography for 7720585--7720589.cif.'
_cod_original_sg_symbol_H-M 'P 21/n'
_cod_database_code 7720588

loop_
_symmetry_equiv_pos_as_xyz
'x, y, z'
'-x+1/2, y+1/2, -z+1/2'
'-x, -y, -z'
'x-1/2, -y-1/2, z-1/2'

loop_
_atom_site_label
_atom_site_type_symbol
_atom_site_fract_x
_atom_site_fract_y
_atom_site_fract_z
_atom_site_U_iso_or_equiv
_atom_site_adp_type
_atom_site_occupancy
_atom_site_site_symmetry_order
_atom_site_calc_flag
_atom_site_refinement_flags_posn
_atom_site_refinement_flags_adp
_atom_site_refinement_flags_occupancy
_atom_site_disorder_assembly
_atom_site_disorder_group
C1 C 0.7515(7) 0.5460(2) 0.5000(5) 0.0151(11) Uani 1 1 d . . . . .
C2 C 0.7869(8) 0.5934(2) 0.5730(5) 0.0175(11) Uani 1 1 d . . . . .
C3 C 0.8743(8) 0.5897(2) 0.7005(5) 0.0198(12) Uani 1 1 d . . . . .
H3 H 0.895692 0.621464 0.750651 0.024 Uiso 1 1 calc R U . . .
C4 C 0.9300(8) 0.5393(2) 0.7539(5) 0.0192(12) Uani 1 1 d . . . . .
H4 H 0.994338 0.537485 0.839769 0.023 Uiso 1 1 calc R U . . .
C5 C 0.8939(7) 0.4910(2) 0.6843(5) 0.0160(11) Uani 1 1 d . . . . .
C6 C 0.9435(8) 0.4392(2) 0.7341(5) 0.0182(12) Uani 1 1 d . . . . .
H6 H 1.009019 0.435956 0.819591 0.022 Uiso 1 1 calc R U . . .
C7 C 0.9002(8) 0.3931(2) 0.6632(5) 0.0191(11) Uani 1 1 d . . . . .
H7 H 0.932438 0.35867 0.700763 0.023 Uiso 1 1 calc R U . . .
C8 C 0.8089(8) 0.3964(2) 0.5359(5) 0.0170(11) Uani 1 1 d . . . . .
C9 C 0.7624(8) 0.4482(2) 0.4819(5) 0.0155(11) Uani 1 1 d . . . . .
C10 C 0.8021(7) 0.4949(2) 0.5548(5) 0.0148(11) Uani 1 1 d . . . . .
C11 C 0.7420(11) 0.6895(2) 0.5809(6) 0.0301(15) Uani 1 1 d . . . . .
H11A H 0.659917 0.687021 0.643202 0.045 Uiso 1 1 calc R U . . .
H11B H 0.695768 0.719651 0.523772 0.045 Uiso 1 1 calc R U . . .
H11C H 0.880163 0.695722 0.623343 0.045 Uiso 1 1 calc R U . . .
C12 C 0.7919(11) 0.3011(2) 0.5102(6) 0.0285(14) Uani 1 1 d . . . . .
H12A H 0.930777 0.297407 0.553848 0.043 Uiso 1 1 calc R U . . .
H12B H 0.761031 0.274272 0.442903 0.043 Uiso 1 1 calc R U . . .
H12C H 0.706326 0.295278 0.56951 0.043 Uiso 1 1 calc R U . . .
Br1 Br 0.40324(11) 0.68357(3) -0.15361(6) 0.03452(17) Uani 1 1 d . . . . .
Br2 Br -0.01367(9) 0.66724(3) 0.01546(6) 0.02768(15) Uani 1 1 d . . . . .
Br3 Br 0.36355(9) 0.55535(2) 0.02851(5) 0.02588(14) Uani 1 1 d . . . . .
Br4 Br 0.51807(10) 0.68574(3) 0.20533(5) 0.02712(15) Uani 1 1 d . . . . .
Ga1 Ga 0.31976(10) 0.64920(3) 0.02545(6) 0.01894(14) Uani 1 1 d . . . . .
Se1 Se 0.62770(8) 0.54914(2) 0.33023(5) 0.01648(12) Uani 1 1 d . . . . .
Se2 Se 0.63967(8) 0.45561(2) 0.31216(5) 0.01649(12) Uani 1 1 d . . . . .
O1 O 0.7275(6) 0.63949(16) 0.5105(4) 0.0235(9) Uani 1 1 d . . . . .
O2 O 0.7592(6) 0.35458(16) 0.4580(4) 0.0231(9) Uani 1 1 d . . . . .

loop_
_atom_site_aniso_label
_atom_site_aniso_U_11
_atom_site_aniso_U_22
_atom_site_aniso_U_33
_atom_site_aniso_U_23
_atom_site_aniso_U_13
_atom_site_aniso_U_12
C1 0.011(2) 0.019(3) 0.015(3) 0.001(2) 0.0018(19) -0.003(2)
C2 0.013(3) 0.019(3) 0.022(3) 0.000(2) 0.007(2) 0.002(2)
C3 0.016(3) 0.023(3) 0.022(3) -0.008(2) 0.008(2) -0.005(2)
C4 0.018(3) 0.027(3) 0.014(3) -0.005(2) 0.005(2) -0.004(2)
C5 0.009(2) 0.025(3) 0.014(2) -0.003(2) 0.004(2) -0.003(2)
C6 0.017(3) 0.024(3) 0.013(2) 0.002(2) 0.002(2) -0.002(2)
C7 0.016(3) 0.020(3) 0.022(3) 0.008(2) 0.007(2) -0.002(2)
C8 0.018(3) 0.014(3) 0.021(3) 0.000(2) 0.008(2) -0.003(2)
C9 0.014(2) 0.019(3) 0.014(3) 0.000(2) 0.004(2) -0.004(2)
C10 0.010(2) 0.020(3) 0.015(2) 0.001(2) 0.005(2) -0.003(2)
C11 0.039(4) 0.012(3) 0.040(4) -0.006(3) 0.012(3) 0.002(3)
C12 0.043(4) 0.013(3) 0.030(3) -0.001(2) 0.011(3) -0.001(3)
Br1 0.0474(4) 0.0369(4) 0.0214(3) 0.0012(3) 0.0122(3) -0.0070(3)
Br2 0.0244(3) 0.0270(3) 0.0313(3) 0.0023(3) 0.0054(2) 0.0078(2)
Br3 0.0338(3) 0.0186(3) 0.0219(3) -0.0028(2) -0.0013(3) 0.0081(2)
Br4 0.0355(3) 0.0225(3) 0.0203(3) -0.0017(2) -0.0007(2) -0.0017(3)
Ga1 0.0226(3) 0.0169(3) 0.0167(3) -0.0002(2) 0.0030(2) 0.0025(2)
Se1 0.0141(3) 0.0192(3) 0.0152(2) 0.0018(2) 0.0011(2) 0.0003(2)
Se2 0.0149(2) 0.0201(3) 0.0139(2) -0.0023(2) 0.0020(2) -0.0040(2)
O1 0.029(2) 0.014(2) 0.027(2) -0.0031(17) 0.0047(18) 0.0030(17)
O2 0.031(2) 0.013(2) 0.025(2) 0.0014(17) 0.0076(18) -0.0033(17)

loop_
_atom_type_symbol
_atom_type_description
_atom_type_scat_dispersion_real
_atom_type_scat_dispersion_imag
_atom_type_scat_source
C C 0.0033 0.0016 'International Tables Vol C Tables 4.2.6.8 and 6.1.1.4'
H H 0 0 'International Tables Vol C Tables 4.2.6.8 and 6.1.1.4'
Br Br -0.2901 2.4595 'International Tables Vol C Tables 4.2.6.8 and 6.1.1.4'
Ga Ga 0.2307 1.6083 'International Tables Vol C Tables 4.2.6.8 and 6.1.1.4'
Se Se -0.0929 2.2259 'International Tables Vol C Tables 4.2.6.8 and 6.1.1.4'
O O 0.0106 0.006 'International Tables Vol C Tables 4.2.6.8 and 6.1.1.4'

loop_
_geom_angle_atom_site_label_1
_geom_angle_atom_site_label_2
_geom_angle_atom_site_label_3
_geom_angle
_geom_angle_site_symmetry_1
_geom_angle_site_symmetry_3
_geom_angle_publ_flag
C2 C1 C10 120.5(5) . . ?
C2 C1 Se1 121.0(4) . . ?
C10 C1 Se1 118.5(4) . . ?
O1 C2 C3 125.5(5) . . ?
O1 C2 C1 114.7(5) . . ?
C3 C2 C1 119.8(5) . . ?
C4 C3 C2 119.8(5) . . ?
C4 C3 H3 120.1 . . ?
C2 C3 H3 120.1 . . ?
C3 C4 C5 122.0(5) . . ?
C3 C4 H4 119 . . ?
C5 C4 H4 119 . . ?
C6 C5 C4 124.2(5) . . ?
C6 C5 C10 117.8(5) . . ?
C4 C5 C10 117.9(5) . . ?
C7 C6 C5 122.1(5) . . ?
C7 C6 H6 119 . . ?
C5 C6 H6 119 . . ?
C6 C7 C8 120.6(5) . . ?
C6 C7 H7 119.7 . . ?
C8 C7 H7 119.7 . . ?
O2 C8 C7 126.0(5) . . ?
O2 C8 C9 115.3(5) . . ?
C7 C8 C9 118.6(5) . . ?
C10 C9 C8 120.6(5) . . ?
C10 C9 Se2 118.4(4) . . ?
C8 C9 Se2 120.9(4) . . ?
C9 C10 C1 119.9(5) . . ?
C9 C10 C5 120.2(5) . . ?
C1 C10 C5 120.0(5) . . ?
O1 C11 H11A 109.5 . . ?
O1 C11 H11B 109.5 . . ?
H11A C11 H11B 109.5 . . ?
O1 C11 H11C 109.5 . . ?
H11A C11 H11C 109.5 . . ?
H11B C11 H11C 109.5 . . ?
O2 C12 H12A 109.5 . . ?
O2 C12 H12B 109.5 . . ?
H12A C12 H12B 109.5 . . ?
O2 C12 H12C 109.5 . . ?
H12A C12 H12C 109.5 . . ?
H12B C12 H12C 109.5 . . ?
Br1 Ga1 Br4 111.33(4) . . ?
Br1 Ga1 Br2 108.44(4) . . ?
Br4 Ga1 Br2 111.23(4) . . ?
Br1 Ga1 Br3 108.64(4) . . ?
Br4 Ga1 Br3 108.80(3) . . ?
Br2 Ga1 Br3 108.33(3) . . ?
C1 Se1 Se2 91.51(17) . . ?
C9 Se2 Se1 91.71(17) . . ?
C2 O1 C11 118.2(5) . . ?
C8 O2 C12 117.4(5) . . ?

loop_
_geom_bond_atom_site_label_1
_geom_bond_atom_site_label_2
_geom_bond_distance
_geom_bond_site_symmetry_2
_geom_bond_publ_flag
C1 C2 1.409(8) . ?
C1 C10 1.409(7) . ?
C1 Se1 1.871(5) . ?
C2 O1 1.346(7) . ?
C2 C3 1.398(8) . ?
C3 C4 1.393(8) . ?
C3 H3 0.95 . ?
C4 C5 1.408(8) . ?
C4 H4 0.95 . ?
C5 C6 1.403(8) . ?
C5 C10 1.425(7) . ?
C6 C7 1.375(8) . ?
C6 H6 0.95 . ?
C7 C8 1.401(8) . ?
C7 H7 0.95 . ?
C8 O2 1.336(7) . ?
C8 C9 1.417(8) . ?
C9 C10 1.396(7) . ?
C9 Se2 1.877(5) . ?
C11 O1 1.448(7) . ?
C11 H11A 0.98 . ?
C11 H11B 0.98 . ?
C11 H11C 0.98 . ?
C12 O2 1.437(7) . ?
C12 H12A 0.98 . ?
C12 H12B 0.98 . ?
C12 H12C 0.98 . ?
Br1 Ga1 2.3212(9) . ?
Br2 Ga1 2.3295(9) . ?
Br3 Ga1 2.3374(9) . ?
Br4 Ga1 2.3238(9) . ?
Se1 Se2 2.3219(8) . ?

loop_
_geom_torsion_atom_site_label_1
_geom_torsion_atom_site_label_2
_geom_torsion_atom_site_label_3
_geom_torsion_atom_site_label_4
_geom_torsion
_geom_torsion_site_symmetry_1
_geom_torsion_site_symmetry_2
_geom_torsion_site_symmetry_3
_geom_torsion_site_symmetry_4
_geom_torsion_publ_flag
C10 C1 C2 O1 -178.4(5) . . . . ?
Se1 C1 C2 O1 -0.9(7) . . . . ?
C10 C1 C2 C3 0.6(8) . . . . ?
Se1 C1 C2 C3 178.1(4) . . . . ?
O1 C2 C3 C4 -179.7(5) . . . . ?
C1 C2 C3 C4 1.5(8) . . . . ?
C2 C3 C4 C5 -2.6(9) . . . . ?
C3 C4 C5 C6 -178.7(5) . . . . ?
C3 C4 C5 C10 1.7(8) . . . . ?
C4 C5 C6 C7 178.1(5) . . . . ?
C10 C5 C6 C7 -2.2(8) . . . . ?
C5 C6 C7 C8 1.9(9) . . . . ?
C6 C7 C8 O2 -179.7(5) . . . . ?
C6 C7 C8 C9 0.1(8) . . . . ?
O2 C8 C9 C10 178.2(5) . . . . ?
C7 C8 C9 C10 -1.6(8) . . . . ?
O2 C8 C9 Se2 -0.1(7) . . . . ?
C7 C8 C9 Se2 -179.9(4) . . . . ?
C8 C9 C10 C1 -178.8(5) . . . . ?
Se2 C9 C10 C1 -0.5(7) . . . . ?
C8 C9 C10 C5 1.3(8) . . . . ?
Se2 C9 C10 C5 179.6(4) . . . . ?
C2 C1 C10 C9 178.6(5) . . . . ?
Se1 C1 C10 C9 1.0(7) . . . . ?
C2 C1 C10 C5 -1.5(8) . . . . ?
Se1 C1 C10 C5 -179.1(4) . . . . ?
C6 C5 C10 C9 0.6(8) . . . . ?
C4 C5 C10 C9 -179.7(5) . . . . ?
C6 C5 C10 C1 -179.3(5) . . . . ?
C4 C5 C10 C1 0.4(8) . . . . ?
C2 C1 Se1 Se2 -178.4(4) . . . . ?
C10 C1 Se1 Se2 -0.9(4) . . . . ?
C10 C9 Se2 Se1 -0.1(4) . . . . ?
C8 C9 Se2 Se1 178.2(4) . . . . ?
C3 C2 O1 C11 -4.4(8) . . . . ?
C1 C2 O1 C11 174.5(5) . . . . ?
C7 C8 O2 C12 3.6(8) . . . . ?
C9 C8 O2 C12 -176.2(5) . . . . ?
